data_2102577
loop_
_publ_author_name
'Ferretti, Valeria'
'Gilli, Paola'
'Borea, Pier Andrea'

_publ_section_title
;
 Structural features controlling the binding of \b-carbolines to the
 benzodiazepine receptor
;
_journal_issue 4
_journal_name_full 'Acta Crystallographica Section B'
_journal_page_first 481
_journal_page_last 489
_journal_paper_doi 10.1107/S0108768104013564
_journal_volume 60
_journal_year 2004
_chemical_formula_moiety 'C13 H11 N3 O'
_chemical_formula_sum 'C13 H11 N3 O'
_chemical_formula_weight 225.25
_chemical_name_common 3-carbomethylamide-beta-carboline
_chemical_name_systematic 3-carbomethylamide-beta-carboline
_space_group_IT_number 15
_symmetry_cell_setting monoclinic
_symmetry_space_group_name_Hall '-C 2yc'
_symmetry_space_group_name_H-M 'C 1 2/c 1'
_atom_sites_solution_hydrogens difmap
_atom_sites_solution_primary direct
_atom_sites_solution_secondary difmap
_audit_creation_method SHELXL-97
_cell_angle_alpha 90.00
_cell_angle_beta 90.9340(12)
_cell_angle_gamma 90.00
_cell_formula_units_Z 8
_cell_length_a 14.3632(5)
_cell_length_b 7.6804(2)
_cell_length_c 19.6712(7)
_cell_measurement_reflns_used 5605
_cell_measurement_temperature 293
_cell_measurement_theta_max 27.99
_cell_measurement_theta_min 2.8
_cell_volume 2169.74(12)
_computing_cell_refinement 'DENZO-SMN (Otwinowski & Minor, 1997)'
_computing_data_collection 'Kappa CCD server software (Nonius, 1997)'
_computing_data_reduction 'DENZO-SMN (Otwinowski & Minor, 1997)'
_computing_molecular_graphics 'ORTEP(Burnett & Johnson, 1996)'
_computing_publication_material
;SHELXL-97 (Sheldrick, 1997); PARST (Nardelli, 1983, 1995); PLATON (Spek,
 1998)
;
_computing_structure_refinement 'SHELXL-97 (Sheldrick, 1997)'
_computing_structure_solution 'SIR97 (Altomare et al., 1999)'
_diffrn_ambient_temperature 293(2)
_diffrn_measured_fraction_theta_full 0.993
_diffrn_measured_fraction_theta_max 0.993
_diffrn_measurement_device_type 'Nonius KappaCCD'
_diffrn_measurement_method '\f scans and \w scans'
_diffrn_radiation_monochromator graphite
_diffrn_radiation_source 'fine-focus sealed tube'
_diffrn_radiation_type MoK\a
_diffrn_radiation_wavelength 0.71070
_diffrn_reflns_av_R_equivalents 0.026
_diffrn_reflns_av_sigmaI/netI 0.0335
_diffrn_reflns_limit_h_max 18
_diffrn_reflns_limit_h_min -18
_diffrn_reflns_limit_k_max 10
_diffrn_reflns_limit_k_min -10
_diffrn_reflns_limit_l_max 25
_diffrn_reflns_limit_l_min -25
_diffrn_reflns_number 5605
_diffrn_reflns_theta_full 27.99
_diffrn_reflns_theta_max 27.99
_diffrn_reflns_theta_min 2.84
_exptl_absorpt_coefficient_mu 0.091
_exptl_absorpt_correction_type none
_exptl_crystal_colour colourless
_exptl_crystal_density_diffrn 1.379
_exptl_crystal_density_method 'not measured'
_exptl_crystal_description prism
_exptl_crystal_F_000 944
_exptl_crystal_size_max 0.4
_exptl_crystal_size_mid 0.31
_exptl_crystal_size_min 0.17
_refine_diff_density_max 0.178
_refine_diff_density_min -0.191
_refine_ls_extinction_method none
_refine_ls_goodness_of_fit_ref 1.125
_refine_ls_hydrogen_treatment mixed
_refine_ls_matrix_type full
_refine_ls_number_parameters 190
_refine_ls_number_reflns 2595
_refine_ls_number_restraints 0
_refine_ls_restrained_S_all 1.125
_refine_ls_R_factor_all 0.0723
_refine_ls_R_factor_gt 0.0482
_refine_ls_shift/su_max 0.054
_refine_ls_shift/su_mean 0.001
_refine_ls_structure_factor_coef Fsqd
_refine_ls_weighting_details 'calc w=1/[\s^2^(Fo^2^)+(0.0753P)^2^+0.5664P] where P=(Fo^2^+2Fc^2^)/3'
_refine_ls_weighting_scheme calc
_refine_ls_wR_factor_gt 0.1253
_refine_ls_wR_factor_ref 0.1484
_reflns_number_gt 1943
_reflns_number_total 2595
_reflns_threshold_expression I>2sigma(I)
_cod_data_source_file na5019.cif
_cod_data_source_block FG7142
_cod_original_sg_symbol_H-M C2/c
_cod_database_code 2102577

loop_
_symmetry_equiv_pos_as_xyz
'x, y, z'
'-x, y, -z+1/2'
'x+1/2, y+1/2, z'
'-x+1/2, y+1/2, -z+1/2'
'-x, -y, -z'
'x, -y, z-1/2'
'-x+1/2, -y+1/2, -z'
'x+1/2, -y+1/2, z-1/2'

loop_
_atom_site_label
_atom_site_fract_x
_atom_site_fract_y
_atom_site_fract_z
_atom_site_U_iso_or_equiv
_atom_site_adp_type
_atom_site_calc_flag
_atom_site_refinement_flags
_atom_site_occupancy
_atom_site_type_symbol
O1 0.58381(8) -0.36399(17) 0.46815(6) 0.0570(4) Uani d . 1 O
N1 0.36748(9) -0.16612(19) 0.42480(7) 0.0498(4) Uani d . 1 N
N2 0.23372(10) 0.06983(19) 0.55375(7) 0.0518(4) Uani d . 1 N
N3 0.49408(11) -0.3831(2) 0.37370(8) 0.0558(4) Uani d . 1 N
C1 0.43745(10) -0.2174(2) 0.46727(8) 0.0428(4) Uani d . 1 C
C2 0.44311(10) -0.1742(2) 0.53534(8) 0.0423(4) Uani d . 1 C
C3 0.37158(10) -0.0755(2) 0.56223(8) 0.0415(4) Uani d . 1 C
C4 0.34920(11) -0.0076(2) 0.62828(8) 0.0438(4) Uani d . 1 C
C5 0.39386(13) -0.0108(2) 0.69155(8) 0.0496(4) Uani d . 1 C
C6 0.35221(14) 0.0692(3) 0.74602(10) 0.0577(5) Uani d . 1 C
C7 0.26660(14) 0.1533(3) 0.73774(10) 0.0611(5) Uani d . 1 C
C8 0.22109(14) 0.1601(3) 0.67569(10) 0.0592(5) Uani d . 1 C
C9 0.26317(11) 0.0796(2) 0.62058(9) 0.0490(4) Uani d . 1 C
C10 0.29810(11) -0.0242(2) 0.51805(8) 0.0451(4) Uani d . 1 C
C11 0.29930(12) -0.0701(2) 0.44976(9) 0.0519(4) Uani d . 1 C
C12 0.51162(11) -0.3272(2) 0.43680(8) 0.0444(4) Uani d . 1 C
C13 0.56143(16) -0.4803(3) 0.33525(10) 0.0688(6) Uani d . 1 C
H131 0.5295 -0.5591 0.3050 0.155(13) Uiso calc R 1 H
H132 0.6009 -0.5451 0.3659 0.129(11) Uiso calc R 1 H
H133 0.5986 -0.4013 0.3093 0.141(13) Uiso calc R 1 H
H1N 0.1739(16) 0.113(3) 0.5357(11) 0.075(6) Uiso d . 1 H
H11 0.2477(14) -0.030(3) 0.4186(10) 0.062(5) Uiso d . 1 H
H3N 0.4406(16) -0.340(3) 0.3545(11) 0.067(6) Uiso d . 1 H
H2 0.4976(12) -0.214(2) 0.5624(8) 0.043(4) Uiso d . 1 H
H5 0.4538(14) -0.070(3) 0.6965(9) 0.056(5) Uiso d . 1 H
H6 0.3828(13) 0.068(3) 0.7909(11) 0.060(5) Uiso d . 1 H
H7 0.2373(15) 0.215(3) 0.7774(11) 0.074(6) Uiso d . 1 H
H8 0.1618(13) 0.219(2) 0.6688(9) 0.056(5) Uiso d . 1 H

loop_
_atom_site_aniso_label
_atom_site_aniso_U_11
_atom_site_aniso_U_22
_atom_site_aniso_U_33
_atom_site_aniso_U_12
_atom_site_aniso_U_13
_atom_site_aniso_U_23
O1 0.0472(6) 0.0704(8) 0.0531(7) 0.0083(6) -0.0097(5) 0.0013(6)
N1 0.0491(7) 0.0590(8) 0.0409(7) 0.0037(6) -0.0098(6) 0.0041(6)
N2 0.0437(7) 0.0605(9) 0.0510(8) 0.0072(6) -0.0066(6) 0.0030(7)
N3 0.0553(8) 0.0685(10) 0.0434(8) 0.0089(7) -0.0058(7) -0.0019(7)
C1 0.0421(8) 0.0455(8) 0.0405(8) -0.0031(6) -0.0062(6) 0.0063(6)
C2 0.0393(7) 0.0472(8) 0.0403(8) -0.0015(6) -0.0070(6) 0.0075(6)
C3 0.0408(8) 0.0431(8) 0.0403(8) -0.0052(6) -0.0055(6) 0.0060(6)
C4 0.0446(8) 0.0453(8) 0.0415(8) -0.0040(6) -0.0018(6) 0.0043(6)
C5 0.0534(9) 0.0513(9) 0.0440(9) -0.0013(7) -0.0052(7) 0.0005(7)
C6 0.0706(12) 0.0577(10) 0.0448(10) -0.0046(8) -0.0026(8) -0.0004(8)
C7 0.0698(12) 0.0610(11) 0.0527(11) -0.0011(9) 0.0113(9) -0.0042(9)
C8 0.0545(10) 0.0623(11) 0.0612(11) 0.0051(8) 0.0071(8) 0.0001(9)
C9 0.0460(8) 0.0512(9) 0.0496(9) -0.0031(7) -0.0013(7) 0.0041(7)
C10 0.0431(8) 0.0470(9) 0.0450(9) -0.0010(6) -0.0058(6) 0.0058(7)
C11 0.0475(9) 0.0622(10) 0.0457(9) 0.0058(8) -0.0129(7) 0.0075(8)
C12 0.0450(8) 0.0465(9) 0.0416(8) -0.0039(6) -0.0034(6) 0.0072(7)
C13 0.0772(13) 0.0785(14) 0.0509(11) 0.0150(11) 0.0041(10) -0.0035(10)

loop_
_atom_type_symbol
_atom_type_description
_atom_type_scat_dispersion_real
_atom_type_scat_dispersion_imag
_atom_type_scat_source
C C 0.0033 0.0016 'International Tables Vol C Tables 4.2.6.8 and 6.1.1.4'
H H 0.0000 0.0000 'International Tables Vol C Tables 4.2.6.8 and 6.1.1.4'
O O 0.0106 0.0060 'International Tables Vol C Tables 4.2.6.8 and 6.1.1.4'
N N 0.0061 0.0033 'International Tables Vol C Tables 4.2.6.8 and 6.1.1.4'

loop_
_geom_angle_atom_site_label_1
_geom_angle_atom_site_label_2
_geom_angle_atom_site_label_3
_geom_angle
C11 N1 C1 118.56(14)
C10 N2 C9 108.51(13)
C10 N2 H1N 125.8(13)
C9 N2 H1N 125.5(13)
C12 N3 C13 122.38(16)
C12 N3 H3N 114.6(13)
C13 N3 H3N 122.4(13)
N1 C1 C2 124.01(15)
N1 C1 C12 116.36(13)
C2 C1 C12 119.63(13)
C1 C2 C3 117.95(13)
C1 C2 H2 118.8(10)
C3 C2 H2 123.2(10)
C2 C3 C10 117.91(14)
C2 C3 C4 135.91(14)
C10 C3 C4 106.17(14)
C5 C4 C9 119.64(16)
C5 C4 C3 133.94(16)
C9 C4 C3 106.41(14)
C6 C5 C4 119.17(17)
C6 C5 H5 121.5(11)
C4 C5 H5 119.4(11)
C5 C6 C7 120.50(18)
C5 C6 H6 120.0(12)
C7 C6 H6 119.5(12)
C8 C7 C6 121.71(18)
C8 C7 H7 118.0(12)
C6 C7 H7 120.2(12)
C7 C8 C9 117.86(18)
C7 C8 H8 123.0(11)
C9 C8 H8 119.1(11)
N2 C9 C8 129.53(16)
N2 C9 C4 109.36(15)
C8 C9 C4 121.11(16)
N2 C10 C11 130.25(14)
N2 C10 C3 109.53(14)
C11 C10 C3 120.23(15)
N1 C11 C10 121.32(14)
N1 C11 H11 119.1(11)
C10 C11 H11 119.5(11)
O1 C12 N3 122.51(16)
O1 C12 C1 121.99(14)
N3 C12 C1 115.49(14)
N3 C13 H131 109.5
N3 C13 H132 109.5
H131 C13 H132 109.5
N3 C13 H133 109.5
H131 C13 H133 109.5
H132 C13 H133 109.5

loop_
_geom_bond_atom_site_label_1
_geom_bond_atom_site_label_2
_geom_bond_distance
O1 C12 1.2305(18)
N1 C11 1.326(2)
N1 C1 1.3548(19)
N2 C10 1.375(2)
N2 C9 1.376(2)
N2 H1N 0.98(2)
N3 C12 1.333(2)
N3 C13 1.446(2)
N3 H3N 0.91(2)
C1 C2 1.381(2)
C1 C12 1.492(2)
C2 C3 1.388(2)
C2 H2 0.988(16)
C3 C10 1.412(2)
C3 C4 1.441(2)
C4 C5 1.391(2)
C4 C9 1.412(2)
C5 C6 1.380(3)
C5 H5 0.97(2)
C6 C7 1.396(3)
C6 H6 0.98(2)
C7 C8 1.376(3)
C7 H7 1.01(2)
C8 C9 1.394(3)
C8 H8 0.971(19)
C10 C11 1.389(2)
C11 H11 1.00(2)
C13 H131 0.9600
C13 H132 0.9600
C13 H133 0.9600

loop_
_cod_related_entry_id
_cod_related_entry_database
_cod_related_entry_code
1 ChemSpider 4222
